data_7013826
loop_
_publ_author_name
'King, Philippa'
'Cl\'erac, Rodolphe'
'Anson, Christopher E.'
'Powell, Annie K.'

_publ_section_title
;
 The building block approach to extended solids:
 3,5-pyrazoledicarboxylate coordination compounds of increasing
 dimensionality.
;
_journal_issue 6
_journal_name_full 'Dalton transactions (Cambridge, England : 2003)'
_journal_page_first 852
_journal_page_last 861
_journal_paper_doi 10.1039/b315067d
_journal_year 2004
_chemical_formula_sum 'C10 H18 N4 Ni3 O16'
_chemical_formula_weight 626.41
_chemical_name_systematic
;
?
;
_space_group_IT_number 15
_symmetry_cell_setting monoclinic
_symmetry_space_group_name_Hall '-C 2yc'
_symmetry_space_group_name_H-M 'C 1 2/c 1'
_atom_sites_solution_hydrogens geom
_atom_sites_solution_primary direct
_atom_sites_solution_secondary difmap
_audit_creation_method SHELXL-97
_cell_angle_alpha 90.00
_cell_angle_beta 94.699(14)
_cell_angle_gamma 90.00
_cell_formula_units_Z 4
_cell_length_a 7.0477(9)
_cell_length_b 12.5228(14)
_cell_length_c 21.422(3)
_cell_measurement_reflns_used 3309
_cell_measurement_temperature 200(2)
_cell_measurement_theta_max 23.91
_cell_measurement_theta_min 3.51
_cell_volume 1884.3(4)
_computing_cell_refinement 'IPDS 2.92 (Stoe & Cie GmbH, 1999)'
_computing_data_collection 'IPDS 2.92 (Stoe & Cie GmbH, 1999)'
_computing_data_reduction 'IPDS 2.92 (Stoe & Cie GmbH, 1999)'
_computing_molecular_graphics 'SHELXTL 5.1 (Bruker AXS Inc., 1997)'
_computing_publication_material 'SHELXTL 5.1 (Bruker AXS Inc., 1997)'
_computing_structure_refinement 'SHELXTL 5.1 (Bruker AXS Inc., 1997)'
_computing_structure_solution 'SHELXTL 5.1 (Bruker AXS Inc., 1997)'
_diffrn_ambient_temperature 200(2)
_diffrn_detector_area_resol_mean 6.667
_diffrn_measured_fraction_theta_full 0.984
_diffrn_measured_fraction_theta_max 0.971
_diffrn_measurement_device_type 'Stoe IPDS'
_diffrn_measurement_method 'area detector'
_diffrn_radiation_monochromator graphite
_diffrn_radiation_source 'fine-focus sealed tube'
_diffrn_radiation_type MoK\a
_diffrn_radiation_wavelength 0.71073
_diffrn_reflns_av_R_equivalents 0.1275
_diffrn_reflns_av_sigmaI/netI 0.1234
_diffrn_reflns_limit_h_max 7
_diffrn_reflns_limit_h_min -8
_diffrn_reflns_limit_k_max 15
_diffrn_reflns_limit_k_min -15
_diffrn_reflns_limit_l_max 26
_diffrn_reflns_limit_l_min -26
_diffrn_reflns_number 5202
_diffrn_reflns_theta_full 25.00
_diffrn_reflns_theta_max 26.14
_diffrn_reflns_theta_min 3.33
_exptl_absorpt_coefficient_mu 3.064
_exptl_absorpt_correction_type none
_exptl_crystal_colour 'pale blue'
_exptl_crystal_density_diffrn 2.208
_exptl_crystal_density_method 'not measured'
_exptl_crystal_description plate
_exptl_crystal_F_000 1272
_exptl_crystal_size_max 0.20
_exptl_crystal_size_mid 0.15
_exptl_crystal_size_min 0.04
_refine_diff_density_max 2.733
_refine_diff_density_min -0.995
_refine_diff_density_rms 0.215
_refine_ls_extinction_method none
_refine_ls_goodness_of_fit_ref 0.947
_refine_ls_hydrogen_treatment mixed
_refine_ls_matrix_type full
_refine_ls_number_parameters 180
_refine_ls_number_reflns 1836
_refine_ls_number_restraints 4
_refine_ls_restrained_S_all 0.946
_refine_ls_R_factor_all 0.1350
_refine_ls_R_factor_gt 0.0892
_refine_ls_shift/su_max 0.000
_refine_ls_shift/su_mean 0.000
_refine_ls_structure_factor_coef Fsqd
_refine_ls_weighting_details 'calc w=1/[\s^2^(Fo^2^)+(0.1517P)^2^+0.0000P] where P=(Fo^2^+2Fc^2^)/3'
_refine_ls_weighting_scheme calc
_refine_ls_wR_factor_gt 0.2204
_refine_ls_wR_factor_ref 0.2482
_reflns_number_gt 1054
_reflns_number_total 1836
_reflns_threshold_expression >2sigma(I)
_cod_data_source_file b315067d.txt
_cod_data_source_block 82c
_cod_database_code 7013826

loop_
_symmetry_equiv_pos_as_xyz
'x, y, z'
'-x, y, -z+1/2'
'x+1/2, y+1/2, z'
'-x+1/2, y+1/2, -z+1/2'
'-x, -y, -z'
'x, -y, z-1/2'
'-x+1/2, -y+1/2, -z'
'x+1/2, -y+1/2, z-1/2'

loop_
_atom_site_label
_atom_site_type_symbol
_atom_site_fract_x
_atom_site_fract_y
_atom_site_fract_z
_atom_site_U_iso_or_equiv
_atom_site_adp_type
_atom_site_occupancy
_atom_site_symmetry_multiplicity
_atom_site_calc_flag
_atom_site_refinement_flags
_atom_site_disorder_assembly
_atom_site_disorder_group
Ni1 Ni 0.23660(19) 0.25860(12) 0.40778(7) 0.0351(5) Uani 1 1 d . . .
N1 N 0.0624(13) 0.3109(7) 0.4683(4) 0.034(2) Uani 1 1 d . . .
N2 N 0.0721(13) 0.3064(8) 0.5294(5) 0.036(2) Uani 1 1 d . . .
C1 C -0.1007(14) 0.3652(9) 0.4478(6) 0.033(2) Uani 1 1 d . . .
C2 C -0.1941(13) 0.3957(10) 0.5004(5) 0.032(2) Uani 1 1 d . . .
H2 H -0.3072 0.4337 0.5013 0.039 Uiso 1 1 calc R . .
C3 C -0.0775(15) 0.3557(9) 0.5513(5) 0.035(2) Uani 1 1 d . . .
C4 C -0.1322(14) 0.3753(9) 0.3800(6) 0.034(2) Uani 1 1 d . . .
O1 O -0.0039(10) 0.3364(7) 0.3477(3) 0.0365(18) Uani 1 1 d . . .
O2 O -0.2780(10) 0.4237(7) 0.3564(4) 0.0391(19) Uani 1 1 d . . .
C5 C -0.0830(15) 0.3563(9) 0.6185(6) 0.037(3) Uani 1 1 d . . .
O3 O 0.0509(11) 0.3059(7) 0.6503(4) 0.0392(19) Uani 1 1 d . . .
O4 O -0.2120(11) 0.4017(7) 0.6459(4) 0.042(2) Uani 1 1 d . . .
O5 O 0.0937(13) 0.1193(7) 0.3921(8) 0.079(4) Uani 1 1 d D . .
H51 H 0.11(4) 0.056(8) 0.407(11) 0.118 Uiso 1 1 d D . .
H52 H -0.026(9) 0.119(19) 0.381(11) 0.118 Uiso 1 1 d D . .
O6 O 0.3740(12) 0.4011(7) 0.4063(4) 0.0398(19) Uani 1 1 d D . .
H61 H 0.279(15) 0.443(11) 0.401(7) 0.060 Uiso 1 1 d D . .
H62 H 0.41(2) 0.420(13) 0.371(4) 0.060 Uiso 1 1 d D . .
Ni2 Ni 0.0000 0.33825(19) 0.2500 0.0405(6) Uani 1 2 d S . .
O11 O 0.045(3) 0.1755(18) 0.2440(11) 0.016(5) Uiso 0.25 1 d P . 1
O12 O 0.292(3) 0.3443(16) 0.2616(10) 0.058(5) Uani 0.50 1 d P . 1
O13 O 0.0000 0.5005(19) 0.2500 0.042(5) Uani 0.50 2 d SP . 1
O14 O 0.198(4) 0.217(2) 0.2514(11) 0.083(8) Uani 0.50 1 d P . 2
O15 O 0.216(3) 0.4459(19) 0.2610(9) 0.063(6) Uani 0.50 1 d P . 2

loop_
_atom_site_aniso_label
_atom_site_aniso_U_11
_atom_site_aniso_U_22
_atom_site_aniso_U_33
_atom_site_aniso_U_23
_atom_site_aniso_U_13
_atom_site_aniso_U_12
Ni1 0.0217(7) 0.0350(8) 0.0484(9) 0.0008(7) 0.0016(5) 0.0022(6)
N1 0.024(4) 0.032(5) 0.045(5) 0.002(4) 0.005(4) 0.001(4)
N2 0.027(5) 0.035(5) 0.044(5) 0.000(4) 0.003(4) -0.005(4)
C1 0.016(4) 0.030(5) 0.053(7) -0.003(5) -0.004(4) -0.004(4)
C2 0.005(4) 0.050(7) 0.043(6) 0.003(5) 0.007(4) 0.000(4)
C3 0.023(5) 0.035(6) 0.048(6) -0.007(5) 0.006(4) -0.001(5)
C4 0.015(5) 0.027(5) 0.060(7) 0.000(5) 0.003(5) -0.002(4)
O1 0.028(4) 0.045(5) 0.037(4) -0.002(3) 0.000(3) 0.009(3)
O2 0.020(4) 0.045(5) 0.052(5) -0.003(4) -0.002(3) 0.003(3)
C5 0.022(5) 0.028(5) 0.062(7) 0.002(5) 0.003(5) 0.001(4)
O3 0.026(4) 0.047(5) 0.044(4) -0.002(4) 0.002(3) 0.005(4)
O4 0.026(4) 0.048(5) 0.051(5) -0.011(4) 0.004(3) 0.002(4)
O5 0.019(4) 0.021(4) 0.193(14) -0.012(6) -0.013(6) -0.009(4)
O6 0.032(4) 0.034(4) 0.054(5) 0.001(4) 0.004(4) 0.000(3)
Ni2 0.0344(11) 0.0394(13) 0.0474(13) 0.000 0.0011(9) 0.000
O12 0.051(11) 0.052(12) 0.069(12) -0.013(10) 0.000(9) 0.022(10)
O13 0.032(12) 0.036(12) 0.058(15) 0.000 0.012(10) 0.000
O14 0.10(2) 0.074(16) 0.071(15) -0.008(12) -0.010(13) 0.045(15)
O15 0.063(14) 0.077(15) 0.051(11) -0.013(10) 0.020(10) -0.027(12)

loop_
_atom_type_symbol
_atom_type_description
_atom_type_scat_dispersion_real
_atom_type_scat_dispersion_imag
_atom_type_scat_source
C C 0.0033 0.0016 'International Tables Vol C Tables 4.2.6.8 and 6.1.1.4'
H H 0.0000 0.0000 'International Tables Vol C Tables 4.2.6.8 and 6.1.1.4'
N N 0.0061 0.0033 'International Tables Vol C Tables 4.2.6.8 and 6.1.1.4'
O O 0.0106 0.0060 'International Tables Vol C Tables 4.2.6.8 and 6.1.1.4'
Ni Ni 0.3393 1.1124 'International Tables Vol C Tables 4.2.6.8 and 6.1.1.4'

loop_
_geom_angle_atom_site_label_1
_geom_angle_atom_site_label_2
_geom_angle_atom_site_label_3
_geom_angle
_geom_angle_site_symmetry_1
_geom_angle_site_symmetry_3
_geom_angle_publ_flag
N1 Ni1 N2 96.6(4) . 7_556 yes
N1 Ni1 O5 93.8(5) . . yes
N2 Ni1 O5 93.4(4) 7_556 . yes
N1 Ni1 O6 92.4(4) . . yes
N2 Ni1 O6 94.1(4) 7_556 . yes
O5 Ni1 O6 169.6(6) . . yes
N1 Ni1 O3 173.6(4) . 7_556 yes
N2 Ni1 O3 77.0(3) 7_556 7_556 yes
O5 Ni1 O3 86.7(4) . 7_556 yes
O6 Ni1 O3 88.0(3) . 7_556 yes
N1 Ni1 O1 75.7(3) . . yes
N2 Ni1 O1 172.2(3) 7_556 . yes
O5 Ni1 O1 86.4(4) . . yes
O6 Ni1 O1 87.1(3) . . yes
O3 Ni1 O1 110.7(3) 7_556 . yes
N2 N1 C1 108.3(9) . . ?
N2 N1 Ni1 131.4(8) . . yes
C1 N1 Ni1 120.3(8) . . ?
N1 N2 C3 110.7(10) . . ?
N1 N2 Ni1 132.0(8) . 7_556 yes
C3 N2 Ni1 117.3(8) . 7_556 ?
N1 C1 C2 108.2(10) . . ?
N1 C1 C4 114.6(10) . . ?
C2 C1 C4 137.2(10) . . ?
C3 C2 C1 104.1(9) . . ?
C3 C2 H2 128.0 . . ?
C1 C2 H2 128.0 . . ?
N2 C3 C2 108.7(10) . . ?
N2 C3 C5 116.0(10) . . ?
C2 C3 C5 135.4(10) . . ?
O2 C4 O1 123.7(11) . . ?
O2 C4 C1 119.6(10) . . ?
O1 C4 C1 116.7(9) . . ?
C4 O1 Ni2 127.1(7) . . ?
C4 O1 Ni1 112.8(7) . . ?
Ni2 O1 Ni1 120.1(3) . . yes
O4 C5 O3 120.3(11) . . ?
O4 C5 C3 123.1(11) . . ?
O3 C5 C3 116.6(10) . . ?
C5 O3 Ni1 113.0(7) . 7_556 ?
Ni1 O5 H51 134(10) . . ?
Ni1 O5 H52 121(10) . . ?
H51 O5 H52 100(10) . . ?
Ni1 O6 H61 100(10) . . ?
Ni1 O6 H62 115(10) . . ?
H61 O6 H62 89(10) . . ?
O15 Ni2 O15 96.8(15) . 2 ?
O15 Ni2 O13 48.4(7) . . yes
O15 Ni2 O13 48.4(7) 2 . ?
O15 Ni2 O12 39.5(9) . . yes
O15 Ni2 O12 136.2(10) 2 . ?
O13 Ni2 O12 87.9(6) . . yes
O15 Ni2 O12 136.2(10) . 2 ?
O15 Ni2 O12 39.5(9) 2 2 ?
O13 Ni2 O12 87.9(6) . 2 ?
O12 Ni2 O12 175.8(12) . 2 ?
O15 Ni2 O14 172.0(10) . 2 ?
O15 Ni2 O14 89.3(11) 2 2 ?
O13 Ni2 O14 137.4(9) . 2 ?
O12 Ni2 O14 134.4(11) . 2 ?
O12 Ni2 O14 49.8(10) 2 2 ?
O15 Ni2 O14 89.3(11) . . yes
O15 Ni2 O14 172.0(10) 2 . ?
O13 Ni2 O14 137.4(9) . . yes
O12 Ni2 O14 49.8(10) . . yes
O12 Ni2 O14 134.4(11) 2 . ?
O14 Ni2 O14 85.2(18) 2 . ?
O15 Ni2 O11 139.9(10) . 2 ?
O15 Ni2 O11 123.0(9) 2 2 ?
O13 Ni2 O11 170.2(6) . 2 ?
O12 Ni2 O11 100.7(8) . 2 ?
O12 Ni2 O11 83.5(8) 2 2 ?
O14 Ni2 O11 33.7(10) 2 2 ?
O14 Ni2 O11 51.8(11) . 2 ?
O15 Ni2 O11 123.0(9) . . yes
O15 Ni2 O11 139.9(10) 2 . ?
O13 Ni2 O11 170.2(6) . . yes
O12 Ni2 O11 83.5(8) . . yes
O12 Ni2 O11 100.7(8) 2 . ?
O14 Ni2 O11 51.8(11) 2 . ?
O14 Ni2 O11 33.7(10) . . yes
O11 Ni2 O11 19.6(11) 2 . ?
O15 Ni2 O1 93.0(6) . 2 ?
O15 Ni2 O1 87.9(6) 2 2 ?
O13 Ni2 O1 90.6(2) . 2 ?
O12 Ni2 O1 91.5(6) . 2 ?
O12 Ni2 O1 88.6(6) 2 2 ?
O14 Ni2 O1 92.4(7) 2 2 ?
O14 Ni2 O1 86.7(7) . 2 ?
O11 Ni2 O1 93.8(7) 2 2 ?
O11 Ni2 O1 85.0(7) . 2 ?
O15 Ni2 O1 87.9(6) . . yes
O15 Ni2 O1 93.0(6) 2 . ?
O13 Ni2 O1 90.6(2) . . yes
O12 Ni2 O1 88.6(6) . . yes
O12 Ni2 O1 91.5(6) 2 . ?
O14 Ni2 O1 86.7(7) 2 . ?
O14 Ni2 O1 92.4(7) . . yes
O11 Ni2 O1 85.0(7) 2 . ?
O11 Ni2 O1 93.8(7) . . yes
O1 Ni2 O1 178.7(5) 2 . ?
O11 O11 Ni2 80.2(5) 2 . ?

loop_
_geom_bond_atom_site_label_1
_geom_bond_atom_site_label_2
_geom_bond_distance
_geom_bond_site_symmetry_2
_geom_bond_publ_flag
Ni1 N1 1.969(9) . yes
Ni1 N2 1.998(10) 7_556 yes
Ni1 O1 2.263(7) . yes?
Ni1 O3 2.179(8) 7_556 yes
Ni1 O5 2.028(8) . yes
Ni1 O6 2.031(9) . yes
N1 N2 1.307(14) . ?
N1 C1 1.376(14) . ?
N2 C3 1.339(15) . ?
N2 Ni1 1.998(10) 7_556 ?
C1 C2 1.404(16) . ?
C1 C4 1.458(17) . ?
C2 C3 1.403(16) . ?
C2 H2 0.9300 . ?
C3 C5 1.444(17) . ?
C4 O2 1.262(13) . ?
C4 O1 1.278(13) . ?
O1 Ni2 2.096(7) . ?
C5 O4 1.257(14) . ?
C5 O3 1.282(14) . ?
O3 Ni1 2.179(8) 7_556 ?
O5 H51 0.85(4) . ?
O5 H52 0.86(4) . ?
O6 H61 0.85(4) . ?
O6 H62 0.84(4) . ?
Ni2 O1 2.096(7) 2 yes
Ni2 O11 2.07(2) 2 ?
Ni2 O11 2.07(2) . yes
Ni2 O12 2.06(2) . yes
Ni2 O12 2.06(2) 2 ?
Ni2 O13 2.03(2) . yes
Ni2 O14 2.06(2) 2 ?
Ni2 O14 2.06(2) . yes
Ni2 O15 2.03(2) . yes
Ni2 O15 2.03(2) 2 ?
O11 O11 0.70(4) 2 ?

loop_
_geom_hbond_atom_site_label_D
_geom_hbond_atom_site_label_H
_geom_hbond_atom_site_label_A
_geom_hbond_distance_DH
_geom_hbond_distance_HA
_geom_hbond_distance_DA
_geom_hbond_angle_DHA
_geom_hbond_site_symmetry_A
O5 H51 O2 0.85(4) 2.2(2) 2.742(13) 123(21) 3_545
O5 H52 O4 0.86(4) 1.91(6) 2.758(12) 172(23) 7_456
O6 H61 O4 0.85(4) 2.22(12) 2.906(12) 137(14) 5_566
O6 H62 O2 0.84(4) 2.27(15) 2.770(12) 119(14) 1_655
